data_1518185
loop_
_publ_author_name
'Gantar, Darja'
'Golic, Ljubo'
'Leban, Ivan'
'Rahten, Anka'

_publ_section_title
;
 Crystal structures of hydrazinium (2+) fluorometallates : crystal
 structures of hydrazinium (2+) difluoride hexafluorogermanate (IV) and
 hydrazinium (2+) pentafluoroantimonate (III)
;
_journal_name_full 'Revue de Chimie Minerale'
_journal_page_first 668
_journal_page_last 675
_journal_volume 23
_journal_year 1986
_chemical_formula_moiety 'F6 Ge, 2(H6 N2), 2(F)'
_chemical_formula_sum 'F8 Ge H12 N4'
_chemical_formula_weight 292.75
_space_group_IT_number 56
_symmetry_cell_setting orthorhombic
_symmetry_Int_Tables_number 56
_symmetry_space_group_name_Hall '-P 2ab 2ac'
_symmetry_space_group_name_H-M 'P c c n'
_cell_angle_alpha 90
_cell_angle_beta 90
_cell_angle_gamma 90
_cell_formula_units_Z 4
_cell_length_a 5.408(1)
_cell_length_b 13.721(6)
_cell_length_c 10.832(4)
_cell_volume 803.8(5)
_diffrn_ambient_temperature 293
_diffrn_radiation_probe x-ray
_diffrn_radiation_type MoK\a
_diffrn_radiation_wavelength 0.71069
_exptl_absorpt_coefficient_mu 3.92
_exptl_crystal_density_diffrn 2.419
_exptl_crystal_F_000 576
_refine_ls_number_reflns 595
_refine_ls_R_factor_gt 0.048
_refine_ls_wR_factor_gt 0.050
_cod_data_source_file RCM-1986-23-668-675-1.cif
_cod_data_source_block (N2H6)2GeF8
_cod_original_formula_sum 'H12 F8 Ge N4'
_cod_database_code 1518185

loop_
_symmetry_equiv_pos_site_id
_symmetry_equiv_pos_as_xyz
1 x,y,z
2 1/2-x,1/2-y,z
3 1/2+x,-y,1/2-z
4 -x,1/2+y,1/2-z
5 -x,-y,-z
6 1/2+x,1/2+y,-z
7 1/2-x,y,1/2+z
8 x,1/2-y,1/2+z

loop_
_atom_site_label
_atom_site_type_symbol
_atom_site_thermal_displace_type
_atom_site_fract_x
_atom_site_fract_y
_atom_site_fract_z
_atom_site_occupancy
_atom_site_U_iso_or_equiv
Ge Ge Uiso 0.25000 0.25000 0.1237(12) 1.000 0.0090(10)
F1 F Uiso 0.1635(10) 0.1245(3) 0.1257(7) 1.000 0.019(2)
F2 F Uiso 0.475(2) 0.2261(6) 0.0076(8) 1.000 0.024(4)
F3 F Uiso 0.481(2) 0.2267(6) 0.2424(7) 1.000 0.023(4)
N1 N Uiso 0.8335(19) 0.0967(6) 0.3258(9) 1.000 0.013(4)
N2 N Uiso 0.6517(17) 0.0977(7) 0.4221(9) 1.000 0.014(5)
F4 F Uiso 0.2280(8) -0.0004(5) 0.381(3) 1.000 0.018(3)
H1 H Uiso 0.85800 0.15400 0.31200 1.000 0.0300
H2 H Uiso 0.94600 0.07000 0.36500 1.000 0.0300
H3 H Uiso 0.77100 0.09000 0.25800 1.000 0.0300
H4 H Uiso 0.58300 0.14900 0.43900 1.000 0.0300
H5 H Uiso 0.71400 0.05200 0.47600 1.000 0.0300
H6 H Uiso 0.53800 0.07200 0.38800 1.000 0.0300

loop_
_atom_type_symbol
_atom_type_description
_atom_type_scat_dispersion_real
_atom_type_scat_dispersion_imag
_atom_type_scat_source
F F 0.0171 0.0103 ' International Tables Vol C Tables 4.2.6.8 and 6.1.1.4'
Ge Ge 0.1547 1.8001 ' International Tables Vol C Tables 4.2.6.8 and 6.1.1.4'
H H 0.0000 0.0000 ' International Tables Vol C Tables 4.2.6.8 and 6.1.1.4'
N N 0.0061 0.0033 ' International Tables Vol C Tables 4.2.6.8 and 6.1.1.4'

loop_
_geom_angle_atom_site_label_1
_geom_angle_atom_site_label_2
_geom_angle_atom_site_label_3
_geom_angle
_geom_angle_site_symmetry_1
_geom_angle_site_symmetry_3
_geom_angle_publ_flag
F1 Ge F2 90.6(5) . . yes
F1 Ge F3 90.1(5) . . yes
F1 Ge F1 178.6(9) . 2_555 yes
F1 Ge F2 90.4(5) . 2_555 yes
F1 Ge F3 89.0(4) . 2_555 yes
F2 Ge F3 89.9(4) . . yes
F1 Ge F2 90.4(5) 2_555 . yes
F2 Ge F2 90.1(7) . 2_555 yes
F2 Ge F3 179.5(4) . 2_555 yes
F1 Ge F3 88.9(4) 2_555 . yes
F2 Ge F3 179.5(5) 2_555 . yes
F3 Ge F3 90.1(7) . 2_555 yes
F1 Ge F2 90.6(5) 2_555 2_555 yes
F1 Ge F3 90.1(5) 2_555 2_555 yes
F2 Ge F3 90.0(4) 2_555 2_555 yes
N2 N1 H1 104.00 . . no
N2 N1 H2 98.00 . . no
N2 N1 H3 112.00 . . no
H1 N1 H2 114.00 . . no
H1 N1 H3 91.00 . . no
H2 N1 H3 136.00 . . no
N1 N2 H4 119.00 . . no
N1 N2 H5 102.00 . . no
N1 N2 H6 101.00 . . no
H4 N2 H5 128.00 . . no
H4 N2 H6 98.00 . . no
H5 N2 H6 106.00 . . no

loop_
_geom_bond_atom_site_label_1
_geom_bond_atom_site_label_2
_geom_bond_distance
_geom_bond_site_symmetry_2
_geom_bond_publ_flag
Ge F1 1.785(4) . yes
Ge F2 1.780(13) . yes
Ge F3 1.821(13) . yes
Ge F1 1.785(4) 2_555 yes
Ge F2 1.780(13) 2_555 yes
Ge F3 1.817(13) 2_555 yes
N1 N2 1.434(14) . yes
N1 H1 0.8100 . no
N1 H2 0.8300 . no
N1 H3 0.8100 . no
N2 H4 0.8200 . no
N2 H5 0.9200 . no
N2 H6 0.8000 . no

loop_
_geom_hbond_atom_site_label_D
_geom_hbond_atom_site_label_H
_geom_hbond_atom_site_label_A
_geom_hbond_distance_DH
_geom_hbond_distance_HA
_geom_hbond_distance_DA
_geom_hbond_angle_DHA
_geom_hbond_site_symmetry_A
_geom_hbond_publ_flag
N1 H1 F3 0.8100 2.3900 2.763(13) 109.00 . yes
N1 H1 F3 0.8100 2.0000 2.774(12) 159.00 2_655 yes
N1 H1 F2 0.8100 2.5100 2.847(13) 107.00 7_655 yes
N1 H2 F4 0.8300 1.8100 2.585(13) 155.00 1_655 yes
N1 H3 F3 0.8100 2.4500 2.763(13) 104.00 . yes
N1 H3 F4 0.8100 1.9600 2.66(3) 145.00 3_555 yes
N2 H4 F3 0.8200 2.4400 2.788(13) 106.00 . yes
N2 H4 F1 0.8200 2.4500 2.812(12) 108.00 7_555 yes
N2 H4 F2 0.8200 1.9600 2.760(13) 167.00 8_555 yes
N2 H5 F4 0.9200 1.7300 2.60(3) 156.00 5_656 yes
N2 H6 F4 0.8000 1.9500 2.695(12) 155.00 . yes
